data_7231478
loop_
_publ_author_name
'Mei, Ying-Xuan'
'Hua, Xiu-Ni'
'Gao, Ji-Xing'
'Liao, Wei-Qiang'

_publ_section_title
;
 Switchable dielectric phase transition behaviors in two
 organic--inorganic copper(ii) halides with distinct coordination
 geometries
;
_journal_issue 40
_journal_name_full CrystEngComm
_journal_page_first 6261
_journal_paper_doi 10.1039/C8CE01263F
_journal_volume 20
_journal_year 2018
_chemical_formula_moiety 'Cl3 Cu, C4 H11 Cl N'
_chemical_formula_sum 'C4 H11 Cl4 Cu N'
_chemical_formula_weight 278.49
_space_group_crystal_system triclinic
_space_group_IT_number 2
_space_group_name_Hall '-P 1'
_space_group_name_H-M_alt 'P -1'
_symmetry_space_group_name_Hall '-P 1'
_symmetry_space_group_name_H-M 'P -1'
_atom_sites_solution_hydrogens geom
_audit_creation_method SHELXL-2014/7
_audit_update_record
;
2018-07-27 deposited with the CCDC.
2018-09-03 downloaded from the CCDC.
;
_cell_angle_alpha 66.57(3)
_cell_angle_beta 82.91(3)
_cell_angle_gamma 79.00(3)
_cell_formula_units_Z 2
_cell_length_a 6.3887(13)
_cell_length_b 8.7893(18)
_cell_length_c 9.6997(19)
_cell_measurement_reflns_used 4285
_cell_measurement_temperature 293(2)
_cell_measurement_theta_max 25.248
_cell_measurement_theta_min 3.253
_cell_volume 489.9(2)
_computing_cell_refinement 'CrystalClear (Rigaku Inc., 2008)'
_computing_data_collection 'CrystalClear (Rigaku Inc., 2008)'
_computing_data_reduction 'CrystalClear (Rigaku Inc., 2008)'
_computing_molecular_graphics 'DIAMOND (Brandenburg & Putz, 2005)'
_computing_publication_material 'SHELXL-2014/7 (Sheldrick 2014)'
_computing_structure_refinement 'SHELXL-2014/7 (Sheldrick, 2014)'
_computing_structure_solution 'SHELXL-2014/7 (Sheldrick 2014)'
_diffrn_ambient_temperature 293(2)
_diffrn_measured_fraction_theta_full 0.998
_diffrn_measured_fraction_theta_max 0.998
_diffrn_measurement_device_type 'Rigaku SCXmini diffractometer'
_diffrn_measurement_method '\w scans'
_diffrn_radiation_type MoK\a
_diffrn_radiation_wavelength 0.71073
_diffrn_reflns_av_R_equivalents 0.0206
_diffrn_reflns_av_unetI/netI 0.0227
_diffrn_reflns_Laue_measured_fraction_full 0.998
_diffrn_reflns_Laue_measured_fraction_max 0.998
_diffrn_reflns_limit_h_max 7
_diffrn_reflns_limit_h_min -7
_diffrn_reflns_limit_k_max 10
_diffrn_reflns_limit_k_min -10
_diffrn_reflns_limit_l_max 11
_diffrn_reflns_limit_l_min -11
_diffrn_reflns_number 4285
_diffrn_reflns_point_group_measured_fraction_full 0.998
_diffrn_reflns_point_group_measured_fraction_max 0.998
_diffrn_reflns_theta_full 25.242
_diffrn_reflns_theta_max 25.248
_diffrn_reflns_theta_min 3.253
_exptl_absorpt_coefficient_mu 3.252
_exptl_absorpt_correction_type multi-scan
_exptl_crystal_colour 'dark brown'
_exptl_crystal_density_diffrn 1.888
_exptl_crystal_description block
_exptl_crystal_F_000 278
_exptl_crystal_size_max 0.3
_exptl_crystal_size_mid 0.2
_exptl_crystal_size_min 0.1
_exptl_transmission_factor_max 0.722
_exptl_transmission_factor_min 0.463
_refine_diff_density_max 0.253
_refine_diff_density_min -0.344
_refine_diff_density_rms 0.054
_refine_ls_extinction_coef 0.0189(14)
_refine_ls_extinction_expression Fc^*^=kFc[1+0.001xFc^2^\l^3^/sin(2\q)]^-1/4^
_refine_ls_extinction_method 'SHELXL-2014/7 (Sheldrick 2014'
_refine_ls_goodness_of_fit_ref 1.083
_refine_ls_hydrogen_treatment constr
_refine_ls_matrix_type full
_refine_ls_number_parameters 95
_refine_ls_number_reflns 1777
_refine_ls_number_restraints 0
_refine_ls_restrained_S_all 1.083
_refine_ls_R_factor_all 0.0236
_refine_ls_R_factor_gt 0.0211
_refine_ls_shift/su_max 0.001
_refine_ls_shift/su_mean 0.000
_refine_ls_structure_factor_coef Fsqd
_refine_ls_weighting_details 'w=1/[\s^2^(Fo^2^)+(0.0196P)^2^+0.2441P] where P=(Fo^2^+2Fc^2^)/3'
_refine_ls_weighting_scheme calc
_refine_ls_wR_factor_gt 0.0502
_refine_ls_wR_factor_ref 0.0511
_reflns_Friedel_coverage 0.000
_reflns_number_gt 1646
_reflns_number_total 1777
_reflns_threshold_expression 'I > 2\s(I)'
_cod_data_source_file c8ce01263f2.cif
_cod_data_source_block 1
_cod_depositor_comments 'Adding full bibliography for 7231477--7231479.cif.'
_cod_database_code 7231478
_shelx_shelxl_version_number 2014/7
_shelx_space_group_comment
;
The symmetry employed for this shelxl refinement is uniquely defined
by the following loop, which should always be used as a source of
symmetry information in preference to the above space-group names.
They are only intended as comments.
;

loop_
_space_group_symop_operation_xyz
'x, y, z'
'-x, -y, -z'

loop_
_atom_site_label
_atom_site_type_symbol
_atom_site_fract_x
_atom_site_fract_y
_atom_site_fract_z
_atom_site_U_iso_or_equiv
_atom_site_adp_type
_atom_site_occupancy
_atom_site_site_symmetry_order
_atom_site_calc_flag
_atom_site_refinement_flags_posn
_atom_site_refinement_flags_adp
C1 C 0.3653(4) 0.7520(3) 0.1406(2) 0.0285(5) Uani 1 1 d . .
H1A H 0.4895 0.6796 0.1928 0.034 Uiso 1 1 calc R U
H1B H 0.3237 0.8410 0.1784 0.034 Uiso 1 1 calc R U
C2 C 0.1533(4) 0.5819(3) 0.3428(2) 0.0355(5) Uani 1 1 d . .
H2A H 0.1196 0.6722 0.3777 0.053 Uiso 1 1 calc R U
H2B H 0.2816 0.5107 0.3866 0.053 Uiso 1 1 calc R U
H2C H 0.0379 0.5177 0.3719 0.053 Uiso 1 1 calc R U
C3 C -0.0155(4) 0.7603(3) 0.1071(3) 0.0370(6) Uani 1 1 d . .
H3A H 0.0042 0.8050 -0.0006 0.056 Uiso 1 1 calc R U
H3B H -0.0509 0.8509 0.1416 0.056 Uiso 1 1 calc R U
H3C H -0.1293 0.6945 0.1372 0.056 Uiso 1 1 calc R U
C4 C 0.2417(4) 0.5108(3) 0.1206(3) 0.0341(5) Uani 1 1 d . .
H4A H 0.1317 0.4413 0.1552 0.051 Uiso 1 1 calc R U
H4B H 0.3752 0.4451 0.1595 0.051 Uiso 1 1 calc R U
H4C H 0.2539 0.5556 0.0126 0.051 Uiso 1 1 calc R U
Cl3 Cl 0.73284(9) 0.37152(6) 0.32004(6) 0.03366(15) Uani 1 1 d . .
Cl1 Cl 0.40818(9) 0.13593(7) 0.56615(7) 0.03297(15) Uani 1 1 d . .
Cl2 Cl 0.95187(8) -0.03002(7) 0.68187(6) 0.03017(14) Uani 1 1 d . .
Cl4 Cl 0.43404(11) 0.84094(8) -0.05355(7) 0.04219(17) Uani 1 1 d . .
Cu1 Cu 0.72794(4) 0.09301(3) 0.43288(3) 0.02425(11) Uani 1 1 d . .
N1 N 0.1859(3) 0.6521(2) 0.17441(18) 0.0233(4) Uani 1 1 d . .

loop_
_atom_site_aniso_label
_atom_site_aniso_U_11
_atom_site_aniso_U_22
_atom_site_aniso_U_33
_atom_site_aniso_U_23
_atom_site_aniso_U_13
_atom_site_aniso_U_12
C1 0.0283(12) 0.0316(12) 0.0287(12) -0.0126(10) -0.0009(9) -0.0099(9)
C2 0.0458(15) 0.0369(13) 0.0221(11) -0.0082(10) 0.0022(10) -0.0121(11)
C3 0.0257(12) 0.0389(13) 0.0400(14) -0.0095(11) -0.0053(10) -0.0006(10)
C4 0.0359(13) 0.0342(13) 0.0397(13) -0.0215(11) 0.0045(10) -0.0102(10)
Cl3 0.0311(3) 0.0218(3) 0.0414(3) -0.0038(2) -0.0020(2) -0.0072(2)
Cl1 0.0283(3) 0.0286(3) 0.0460(3) -0.0198(3) 0.0106(2) -0.0096(2)
Cl2 0.0241(3) 0.0392(3) 0.0261(3) -0.0138(2) 0.0020(2) -0.0016(2)
Cl4 0.0514(4) 0.0446(4) 0.0332(3) -0.0146(3) 0.0134(3) -0.0242(3)
Cu1 0.02208(16) 0.02116(16) 0.02826(17) -0.00880(11) 0.00363(11) -0.00515(10)
N1 0.0222(9) 0.0261(9) 0.0216(9) -0.0087(7) -0.0006(7) -0.0055(7)

loop_
_atom_type_symbol
_atom_type_description
_atom_type_scat_dispersion_real
_atom_type_scat_dispersion_imag
_atom_type_scat_source
C C 0.0033 0.0016 'International Tables Vol C Tables 4.2.6.8 and 6.1.1.4'
H H 0.0000 0.0000 'International Tables Vol C Tables 4.2.6.8 and 6.1.1.4'
Cl Cl 0.1484 0.1585 'International Tables Vol C Tables 4.2.6.8 and 6.1.1.4'
Cu Cu 0.3201 1.2651 'International Tables Vol C Tables 4.2.6.8 and 6.1.1.4'
N N 0.0061 0.0033 'International Tables Vol C Tables 4.2.6.8 and 6.1.1.4'

loop_
_geom_angle_atom_site_label_1
_geom_angle_atom_site_label_2
_geom_angle_atom_site_label_3
_geom_angle
_geom_angle_site_symmetry_1
_geom_angle_site_symmetry_3
N1 C1 Cl4 112.38(14) . .
N1 C1 H1A 109.1 . .
Cl4 C1 H1A 109.1 . .
N1 C1 H1B 109.1 . .
Cl4 C1 H1B 109.1 . .
H1A C1 H1B 107.9 . .
N1 C2 H2A 109.5 . .
N1 C2 H2B 109.5 . .
H2A C2 H2B 109.5 . .
N1 C2 H2C 109.5 . .
H2A C2 H2C 109.5 . .
H2B C2 H2C 109.5 . .
N1 C3 H3A 109.5 . .
N1 C3 H3B 109.5 . .
H3A C3 H3B 109.5 . .
N1 C3 H3C 109.5 . .
H3A C3 H3C 109.5 . .
H3B C3 H3C 109.5 . .
N1 C4 H4A 109.5 . .
N1 C4 H4B 109.5 . .
H4A C4 H4B 109.5 . .
N1 C4 H4C 109.5 . .
H4A C4 H4C 109.5 . .
H4B C4 H4C 109.5 . .
Cu1 Cl1 Cu1 96.09(3) . 2_656
Cu1 Cl2 Cu1 95.82(3) 2_756 .
Cl3 Cu1 Cl2 92.71(4) . 2_756
Cl3 Cu1 Cl1 91.44(4) . .
Cl2 Cu1 Cl1 175.28(2) 2_756 .
Cl3 Cu1 Cl1 146.27(3) . 2_656
Cl2 Cu1 Cl1 93.85(3) 2_756 2_656
Cl1 Cu1 Cl1 83.91(3) . 2_656
Cl3 Cu1 Cl2 108.72(4) . .
Cl2 Cu1 Cl2 84.18(3) 2_756 .
Cl1 Cu1 Cl2 92.36(3) . .
Cl1 Cu1 Cl2 104.84(4) 2_656 .
C3 N1 C4 109.58(17) . .
C3 N1 C1 111.60(17) . .
C4 N1 C1 111.71(17) . .
C3 N1 C2 109.14(18) . .
C4 N1 C2 109.36(17) . .
C1 N1 C2 105.33(16) . .

loop_
_geom_bond_atom_site_label_1
_geom_bond_atom_site_label_2
_geom_bond_distance
_geom_bond_site_symmetry_2
C1 N1 1.501(3) .
C1 Cl4 1.763(2) .
C1 H1A 0.9700 .
C1 H1B 0.9700 .
C2 N1 1.502(3) .
C2 H2A 0.9600 .
C2 H2B 0.9600 .
C2 H2C 0.9600 .
C3 N1 1.494(3) .
C3 H3A 0.9600 .
C3 H3B 0.9600 .
C3 H3C 0.9600 .
C4 N1 1.497(3) .
C4 H4A 0.9600 .
C4 H4B 0.9600 .
C4 H4C 0.9600 .
Cl3 Cu1 2.2542(9) .
Cl1 Cu1 2.3299(9) .
Cl1 Cu1 2.3358(8) 2_656
Cl2 Cu1 2.2860(9) 2_756
Cl2 Cu1 2.6897(11) .
Cu1 Cl2 2.2860(9) 2_756
Cu1 Cl1 2.3358(8) 2_656

loop_
_geom_hbond_atom_site_label_D
_geom_hbond_atom_site_label_H
_geom_hbond_atom_site_label_A
_geom_hbond_distance_DH
_geom_hbond_distance_HA
_geom_hbond_distance_DA
_geom_hbond_angle_DHA
_geom_hbond_site_symmetry_A
C4 H4B Cl3 0.96 2.75 3.638(3) 153.6 .
C4 H4A Cl3 0.96 2.87 3.727(3) 149.2 1_455
C3 H3C Cl3 0.96 2.92 3.767(3) 147.3 1_455
C3 H3B Cl2 0.96 2.93 3.795(3) 150.1 2_666
C3 H3A Cl2 0.96 2.87 3.805(3) 165.7 1_464
C2 H2C Cl3 0.96 2.72 3.612(3) 154.3 1_455
C2 H2A Cl2 0.96 2.92 3.782(3) 150.6 2_666
C1 H1B Cl2 0.97 2.79 3.692(3) 155.2 2_666
C1 H1A Cl3 0.97 2.74 3.621(3) 152.1 .
